data_4501051
loop_
_publ_author_name
'Aitipamula, Srinivasulu'
'Chow, Pui Shan'
'Tan, Reginald B. H.'

_publ_section_title
;
 Conformational Polymorphs of a Muscle Relaxant, Metaxalone
;
_journal_issue 9
_journal_name_full 'Crystal Growth &amp; Design'
_journal_page_first 4101
_journal_paper_doi 10.1021/cg200678e
_journal_volume 11
_journal_year 2011
_chemical_formula_moiety 'C12 H15 N O3'
_chemical_formula_sum 'C12 H15 N O3'
_chemical_formula_weight 221.25
_chemical_name_common Metaxalone
_chemical_name_systematic
;
 5-[(3,5-dimethylphenoxy)methyl]-1,3-oxazolidin-2-one
;
_space_group_IT_number 2
_symmetry_cell_setting triclinic
_symmetry_space_group_name_Hall '-P 1'
_symmetry_space_group_name_H-M 'P -1'
_atom_sites_solution_hydrogens geom
_atom_sites_solution_primary direct
_atom_sites_solution_secondary difmap
_audit_creation_method SHELXL-97
_cell_angle_alpha 82.82(3)
_cell_angle_beta 88.63(3)
_cell_angle_gamma 82.49(3)
_cell_formula_units_Z 4
_cell_length_a 5.5559(11)
_cell_length_b 10.321(2)
_cell_length_c 19.819(4)
_cell_measurement_reflns_used 3093
_cell_measurement_temperature 110(2)
_cell_measurement_theta_max 31.0620
_cell_measurement_theta_min 2.0055
_cell_volume 1117.9(4)
_computing_cell_refinement 'CrystalClear (Rigaku Inc., 2007)'
_computing_data_collection 'CrystalClear (Rigaku Inc., 2007)'
_computing_data_reduction 'CrystalClear (Rigaku Inc., 2007)'
_computing_structure_refinement 'SHELXL-97 (Sheldrick, 1997)'
_computing_structure_solution 'SHELXS-97 (Sheldrick, 1990)'
_diffrn_ambient_temperature 110(2)
_diffrn_measured_fraction_theta_full 0.988
_diffrn_measured_fraction_theta_max 0.988
_diffrn_measurement_device_type 'Rigaku Saturn 70 CCD area detector'
_diffrn_measurement_method '\w scans'
_diffrn_radiation_monochromator graphite
_diffrn_radiation_source 'fine-focus sealed tube'
_diffrn_radiation_type MoK\a
_diffrn_radiation_wavelength 0.71073
_diffrn_reflns_av_R_equivalents 0.0251
_diffrn_reflns_av_sigmaI/netI 0.0269
_diffrn_reflns_limit_h_max 7
_diffrn_reflns_limit_h_min -7
_diffrn_reflns_limit_k_max 13
_diffrn_reflns_limit_k_min -13
_diffrn_reflns_limit_l_max 25
_diffrn_reflns_limit_l_min -26
_diffrn_reflns_number 15992
_diffrn_reflns_theta_full 28.28
_diffrn_reflns_theta_max 28.28
_diffrn_reflns_theta_min 2.01
_exptl_absorpt_coefficient_mu 0.095
_exptl_absorpt_correction_T_max 0.9897
_exptl_absorpt_correction_T_min 0.9595
_exptl_absorpt_correction_type multi-scan
_exptl_absorpt_process_details 'R. H. Blessing, Acta Cryst. 1995 A51, 33-38'
_exptl_crystal_colour colorless
_exptl_crystal_density_diffrn 1.315
_exptl_crystal_density_method 'not measured'
_exptl_crystal_description plate
_exptl_crystal_F_000 472
_exptl_crystal_size_max 0.44
_exptl_crystal_size_mid 0.11
_exptl_crystal_size_min 0.11
_refine_diff_density_max 0.650
_refine_diff_density_min -0.322
_refine_diff_density_rms 0.069
_refine_ls_extinction_method none
_refine_ls_goodness_of_fit_ref 1.098
_refine_ls_hydrogen_treatment mixed
_refine_ls_matrix_type full
_refine_ls_number_parameters 301
_refine_ls_number_reflns 5500
_refine_ls_number_restraints 0
_refine_ls_restrained_S_all 1.098
_refine_ls_R_factor_all 0.0755
_refine_ls_R_factor_gt 0.0709
_refine_ls_shift/su_max 0.001
_refine_ls_shift/su_mean 0.000
_refine_ls_structure_factor_coef Fsqd
_refine_ls_weighting_details 'calc w=1/[\s^2^(Fo^2^)+(0.1103P)^2^+0.5587P] where P=(Fo^2^+2Fc^2^)/3'
_refine_ls_weighting_scheme calc
_refine_ls_wR_factor_gt 0.1939
_refine_ls_wR_factor_ref 0.1997
_reflns_number_gt 5062
_reflns_number_total 5500
_reflns_threshold_expression >2sigma(I)
_cod_data_source_file cg200678e_si_003.cif
_cod_data_source_block FormA
_cod_depositor_comments
;
The following automatic conversions were performed:

'_symmetry_cell_setting' value 'Triclinic' changed to 'triclinic'
according to /home/saulius/struct/CIF-dictionaries/cif_core.dic
dictionary named 'cif_core.dic' version 2.4.1 from
2010-06-29.

'_exptl_absorpt_correction_type' value 'Multi-scan'
changed to 'multi-scan' according to
/home/saulius/struct/CIF-dictionaries/cif_core.dic dictionary named
'cif_core.dic' version 2.4.1 from 2010-06-29.

Automatic conversion script
Id: cif_fix_values 1715 2011-07-08 13:25:40Z adriana 
;
_cod_database_code 4501051

loop_
_symmetry_equiv_pos_as_xyz
'x, y, z'
'-x, -y, -z'

loop_
_atom_site_label
_atom_site_type_symbol
_atom_site_fract_x
_atom_site_fract_y
_atom_site_fract_z
_atom_site_U_iso_or_equiv
_atom_site_adp_type
_atom_site_occupancy
_atom_site_symmetry_multiplicity
_atom_site_calc_flag
_atom_site_refinement_flags
O1 O 0.6194(2) 0.25629(12) 0.19546(6) 0.0286(3) Uani 1 1 d .
O2 O 0.5071(2) 0.50071(12) 0.10736(6) 0.0250(3) Uani 1 1 d .
O2A O -0.0796(2) 0.00882(13) 0.87896(7) 0.0291(3) Uani 1 1 d .
O3A O -0.1474(2) -0.17465(13) 0.94598(7) 0.0308(3) Uani 1 1 d .
O1A O 0.3108(2) 0.23890(13) 0.79939(7) 0.0302(3) Uani 1 1 d .
O3 O 0.3529(2) 0.68983(12) 0.04550(7) 0.0295(3) Uani 1 1 d .
C9A C 0.1357(3) 0.14772(17) 0.80152(9) 0.0274(4) Uani 1 1 d .
H9C H 0.1969 0.0727 0.7765 0.033 Uiso 1 1 calc R
H9D H -0.0190 0.1916 0.7809 0.033 Uiso 1 1 calc R
C2 C 0.4182(3) 0.11367(16) 0.27124(9) 0.0242(3) Uani 1 1 d .
H2 H 0.3322 0.0949 0.2335 0.029 Uiso 1 1 calc R
N2 N 0.2093(3) -0.08335(15) 0.95135(8) 0.0255(3) Uani 1 1 d .
C10A C 0.0993(3) 0.10086(17) 0.87589(9) 0.0269(4) Uani 1 1 d .
H10A H 0.0392 0.1768 0.9012 0.032 Uiso 1 1 calc R
N1 N 0.7656(3) 0.61739(14) 0.04825(7) 0.0249(3) Uani 1 1 d .
C1 C 0.5908(3) 0.20182(15) 0.26149(9) 0.0228(3) Uani 1 1 d .
C10 C 0.7435(3) 0.41893(16) 0.11174(8) 0.0232(3) Uani 1 1 d .
H10 H 0.7509 0.3514 0.0795 0.028 Uiso 1 1 calc R
C11 C 0.9233(3) 0.51618(17) 0.08970(9) 0.0255(4) Uani 1 1 d .
H11A H 0.9878 0.5506 0.1291 0.031 Uiso 1 1 calc R
H11B H 1.0597 0.4766 0.0628 0.031 Uiso 1 1 calc R
C11A C 0.3235(3) 0.01928(17) 0.91100(9) 0.0273(4) Uani 1 1 d .
H11C H 0.4410 -0.0170 0.8777 0.033 Uiso 1 1 calc R
H11D H 0.4058 0.0714 0.9399 0.033 Uiso 1 1 calc R
C9 C 0.7833(3) 0.35275(16) 0.18322(9) 0.0249(3) Uani 1 1 d .
H9A H 0.9531 0.3101 0.1888 0.030 Uiso 1 1 calc R
H9B H 0.7516 0.4183 0.2159 0.030 Uiso 1 1 calc R
C4 C 0.5000(3) 0.08374(17) 0.39132(9) 0.0256(3) Uani 1 1 d .
H9 H 0.4684 0.0437 0.4359 0.031 Uiso 1 1 calc R
C7 C 0.1920(3) -0.04409(18) 0.34686(10) 0.0303(4) Uani 1 1 d .
H7A H 0.2676 -0.1295 0.3349 0.045 Uiso 1 1 calc R
H7B H 0.0507 -0.0125 0.3179 0.045 Uiso 1 1 calc R
H7C H 0.1401 -0.0538 0.3946 0.045 Uiso 1 1 calc R
C6 C 0.7190(3) 0.22972(16) 0.31639(9) 0.0239(3) Uani 1 1 d .
H6 H 0.8380 0.2884 0.3092 0.029 Uiso 1 1 calc R
C12A C -0.0119(3) -0.09236(16) 0.92840(9) 0.0250(3) Uani 1 1 d .
C3 C 0.3725(3) 0.05341(16) 0.33644(9) 0.0247(3) Uani 1 1 d .
C6A C 0.5510(3) 0.37908(16) 0.73401(9) 0.0247(3) Uani 1 1 d .
H6A H 0.6204 0.3947 0.7751 0.030 Uiso 1 1 calc R
C5A C 0.6243(3) 0.44147(16) 0.67225(9) 0.0252(3) Uani 1 1 d .
C8A C 0.8089(3) 0.53715(18) 0.66983(10) 0.0307(4) Uani 1 1 d .
H8D H 0.7299 0.6265 0.6551 0.046 Uiso 1 1 calc R
H9E H 0.9388 0.5132 0.6376 0.046 Uiso 1 1 calc R
H10F H 0.8777 0.5339 0.7152 0.046 Uiso 1 1 calc R
C5 C 0.6721(3) 0.17127(17) 0.38205(9) 0.0253(3) Uani 1 1 d .
C1A C 0.3751(3) 0.29329(16) 0.73590(9) 0.0238(3) Uani 1 1 d .
C2A C 0.2735(3) 0.26857(17) 0.67594(9) 0.0258(4) Uani 1 1 d .
H2A H 0.1545 0.2100 0.6775 0.031 Uiso 1 1 calc R
C4A C 0.5211(3) 0.41583(17) 0.61174(9) 0.0271(4) Uani 1 1 d .
H20 H 0.5713 0.4576 0.5693 0.033 Uiso 1 1 calc R
C12 C 0.5315(3) 0.61195(16) 0.06434(8) 0.0237(3) Uani 1 1 d .
C3A C 0.3470(3) 0.33026(17) 0.61343(9) 0.0267(4) Uani 1 1 d .
C8 C 0.8095(4) 0.2038(2) 0.44121(9) 0.0344(4) Uani 1 1 d .
H8A H 0.7619 0.1522 0.4831 0.052 Uiso 1 1 calc R
H8B H 0.7715 0.2979 0.4455 0.052 Uiso 1 1 calc R
H8C H 0.9843 0.1826 0.4334 0.052 Uiso 1 1 calc R
C7A C 0.2322(4) 0.3041(2) 0.54888(10) 0.0377(4) Uani 1 1 d .
H7D H 0.3135 0.3469 0.5094 0.057 Uiso 1 1 calc R
H7E H 0.0596 0.3394 0.5486 0.057 Uiso 1 1 calc R
H7F H 0.2489 0.2089 0.5468 0.057 Uiso 1 1 calc R
H1A H 0.288(5) -0.147(2) 0.9810(13) 0.043(7) Uiso 1 1 d .
H1 H 0.826(4) 0.686(2) 0.0206(12) 0.035(6) Uiso 1 1 d .

loop_
_atom_site_aniso_label
_atom_site_aniso_U_11
_atom_site_aniso_U_22
_atom_site_aniso_U_33
_atom_site_aniso_U_23
_atom_site_aniso_U_13
_atom_site_aniso_U_12
O1 0.0372(7) 0.0268(6) 0.0224(6) 0.0035(5) -0.0035(5) -0.0125(5)
O2 0.0207(6) 0.0246(6) 0.0280(6) 0.0041(5) -0.0014(5) -0.0037(4)
O2A 0.0223(6) 0.0291(6) 0.0338(7) 0.0089(5) -0.0044(5) -0.0072(5)
O3A 0.0296(7) 0.0288(6) 0.0333(7) 0.0059(5) -0.0030(5) -0.0103(5)
O1A 0.0307(7) 0.0327(7) 0.0276(7) 0.0033(5) 0.0000(5) -0.0125(5)
O3 0.0260(6) 0.0289(6) 0.0307(7) 0.0045(5) -0.0031(5) -0.0003(5)
C9A 0.0255(8) 0.0277(8) 0.0286(9) 0.0024(7) -0.0019(7) -0.0069(7)
C2 0.0239(8) 0.0225(8) 0.0266(8) -0.0032(6) -0.0029(6) -0.0038(6)
N2 0.0222(7) 0.0251(7) 0.0284(7) 0.0025(6) -0.0035(6) -0.0051(5)
C10A 0.0242(8) 0.0261(8) 0.0301(9) 0.0003(7) 0.0012(7) -0.0061(6)
N1 0.0234(7) 0.0243(7) 0.0256(7) 0.0040(5) 0.0010(5) -0.0049(5)
C1 0.0248(8) 0.0187(7) 0.0241(8) 0.0007(6) -0.0005(6) -0.0026(6)
C10 0.0222(8) 0.0220(7) 0.0249(8) -0.0013(6) -0.0018(6) -0.0019(6)
C11 0.0218(8) 0.0260(8) 0.0279(8) 0.0007(6) 0.0008(6) -0.0034(6)
C11A 0.0218(8) 0.0290(8) 0.0304(9) 0.0034(7) -0.0031(6) -0.0069(6)
C9 0.0250(8) 0.0232(8) 0.0263(8) 0.0002(6) -0.0018(6) -0.0048(6)
C4 0.0244(8) 0.0275(8) 0.0234(8) 0.0015(6) 0.0007(6) -0.0031(6)
C7 0.0284(9) 0.0275(8) 0.0361(10) -0.0015(7) 0.0005(7) -0.0101(7)
C6 0.0212(7) 0.0235(8) 0.0268(8) -0.0014(6) -0.0025(6) -0.0040(6)
C12A 0.0240(8) 0.0225(8) 0.0271(8) 0.0020(6) -0.0004(6) -0.0023(6)
C3 0.0232(8) 0.0222(7) 0.0290(8) -0.0028(6) 0.0006(6) -0.0042(6)
C6A 0.0238(8) 0.0220(7) 0.0286(8) -0.0030(6) -0.0005(6) -0.0038(6)
C5A 0.0207(8) 0.0214(7) 0.0330(9) -0.0020(6) 0.0012(6) -0.0028(6)
C8A 0.0256(9) 0.0265(8) 0.0409(10) -0.0020(7) 0.0029(7) -0.0088(7)
C5 0.0241(8) 0.0260(8) 0.0255(8) -0.0017(6) -0.0028(6) -0.0030(6)
C1A 0.0215(8) 0.0217(7) 0.0268(8) 0.0012(6) 0.0000(6) -0.0022(6)
C2A 0.0229(8) 0.0245(8) 0.0307(9) -0.0025(6) -0.0012(6) -0.0062(6)
C4A 0.0255(8) 0.0269(8) 0.0279(8) 0.0010(6) 0.0026(6) -0.0044(6)
C12 0.0259(8) 0.0238(8) 0.0215(8) -0.0002(6) -0.0015(6) -0.0051(6)
C3A 0.0248(8) 0.0269(8) 0.0280(8) -0.0022(6) -0.0023(6) -0.0021(6)
C8 0.0343(10) 0.0456(11) 0.0250(9) -0.0020(8) -0.0037(7) -0.0128(8)
C7A 0.0384(11) 0.0469(11) 0.0297(9) -0.0045(8) -0.0036(8) -0.0117(9)

loop_
_atom_type_symbol
_atom_type_description
_atom_type_scat_dispersion_real
_atom_type_scat_dispersion_imag
_atom_type_scat_source
C C 0.0033 0.0016 'International Tables Vol C Tables 4.2.6.8 and 6.1.1.4'
H H 0.0000 0.0000 'International Tables Vol C Tables 4.2.6.8 and 6.1.1.4'
N N 0.0061 0.0033 'International Tables Vol C Tables 4.2.6.8 and 6.1.1.4'
O O 0.0106 0.0060 'International Tables Vol C Tables 4.2.6.8 and 6.1.1.4'

loop_
_geom_angle_atom_site_label_1
_geom_angle_atom_site_label_2
_geom_angle_atom_site_label_3
_geom_angle
C1 O1 C9 117.30(13)
C12 O2 C10 107.72(13)
C12A O2A C10A 108.22(13)
C1A O1A C9A 116.01(14)
O1A C9A C10A 105.79(14)
O1A C9A H9C 110.6
C10A C9A H9C 110.6
O1A C9A H9D 110.6
C10A C9A H9D 110.6
H9C C9A H9D 108.7
C3 C2 C1 119.93(16)
C3 C2 H2 120.0
C1 C2 H2 120.0
C12A N2 C11A 111.97(15)
C12A N2 H1A 121.8(17)
C11A N2 H1A 124.5(17)
O2A C10A C9A 106.48(14)
O2A C10A C11A 104.07(13)
C9A C10A C11A 114.63(15)
O2A C10A H10A 110.5
C9A C10A H10A 110.5
C11A C10A H10A 110.5
C12 N1 C11 111.53(14)
C12 N1 H1 125.4(15)
C11 N1 H1 122.1(15)
O1 C1 C6 124.35(15)
O1 C1 C2 115.03(15)
C6 C1 C2 120.61(15)
O2 C10 C9 109.56(14)
O2 C10 C11 103.85(13)
C9 C10 C11 113.06(14)
O2 C10 H10 110.1
C9 C10 H10 110.1
C11 C10 H10 110.1
N1 C11 C10 99.95(13)
N1 C11 H11A 111.8
C10 C11 H11A 111.8
N1 C11 H11B 111.8
C10 C11 H11B 111.8
H11A C11 H11B 109.5
N2 C11A C10A 100.14(13)
N2 C11A H11C 111.7
C10A C11A H11C 111.7
N2 C11A H11D 111.7
C10A C11A H11D 111.7
H11C C11A H11D 109.5
O1 C9 C10 107.58(14)
O1 C9 H9A 110.2
C10 C9 H9A 110.2
O1 C9 H9B 110.2
C10 C9 H9B 110.2
H9A C9 H9B 108.5
C5 C4 C3 121.53(16)
C5 C4 H9 119.2
C3 C4 H9 119.2
C3 C7 H7A 109.5
C3 C7 H7B 109.5
H7A C7 H7B 109.5
C3 C7 H7C 109.5
H7A C7 H7C 109.5
H7B C7 H7C 109.5
C1 C6 C5 119.90(15)
C1 C6 H6 120.1
C5 C6 H6 120.1
O3A C12A N2 129.22(17)
O3A C12A O2A 120.47(16)
N2 C12A O2A 110.31(15)
C2 C3 C4 118.89(15)
C2 C3 C7 120.07(16)
C4 C3 C7 121.03(16)
C5A C6A C1A 120.18(16)
C5A C6A H6A 119.9
C1A C6A H6A 119.9
C6A C5A C4A 119.07(16)
C6A C5A C8A 120.57(16)
C4A C5A C8A 120.36(16)
C5A C8A H8D 109.5
C5A C8A H9E 109.5
H8D C8A H9E 109.5
C5A C8A H10F 109.5
H8D C8A H10F 109.5
H9E C8A H10F 109.5
C4 C5 C6 119.12(16)
C4 C5 C8 121.49(16)
C6 C5 C8 119.38(16)
O1A C1A C2A 123.73(15)
O1A C1A C6A 115.79(15)
C2A C1A C6A 120.48(16)
C1A C2A C3A 119.83(16)
C1A C2A H2A 120.1
C3A C2A H2A 120.1
C3A C4A C5A 120.90(16)
C3A C4A H20 119.6
C5A C4A H20 119.6
O3 C12 N1 129.12(16)
O3 C12 O2 120.67(15)
N1 C12 O2 110.21(15)
C4A C3A C2A 119.55(16)
C4A C3A C7A 121.25(17)
C2A C3A C7A 119.18(16)
C5 C8 H8A 109.5
C5 C8 H8B 109.5
H8A C8 H8B 109.5
C5 C8 H8C 109.5
H8A C8 H8C 109.5
H8B C8 H8C 109.5
C3A C7A H7D 109.5
C3A C7A H7E 109.5
H7D C7A H7E 109.5
C3A C7A H7F 109.5
H7D C7A H7F 109.5
H7E C7A H7F 109.5

loop_
_geom_bond_atom_site_label_1
_geom_bond_atom_site_label_2
_geom_bond_distance
O1 C1 1.372(2)
O1 C9 1.430(2)
O2 C12 1.362(2)
O2 C10 1.464(2)
O2A C12A 1.361(2)
O2A C10A 1.457(2)
O3A C12A 1.221(2)
O1A C1A 1.371(2)
O1A C9A 1.436(2)
O3 C12 1.226(2)
C9A C10A 1.510(2)
C9A H9C 0.9900
C9A H9D 0.9900
C2 C3 1.395(2)
C2 C1 1.400(2)
C2 H2 0.9500
N2 C12A 1.339(2)
N2 C11A 1.450(2)
N2 H1A 0.90(3)
C10A C11A 1.538(3)
C10A H10A 1.0000
N1 C12 1.339(2)
N1 C11 1.454(2)
N1 H1 0.93(2)
C1 C6 1.394(2)
C10 C9 1.502(2)
C10 C11 1.526(2)
C10 H10 1.0000
C11 H11A 0.9900
C11 H11B 0.9900
C11A H11C 0.9900
C11A H11D 0.9900
C9 H9A 0.9900
C9 H9B 0.9900
C4 C5 1.393(2)
C4 C3 1.401(2)
C4 H9 0.9500
C7 C3 1.504(2)
C7 H7A 0.9800
C7 H7B 0.9800
C7 H7C 0.9800
C6 C5 1.398(2)
C6 H6 0.9500
C6A C5A 1.388(2)
C6A C1A 1.399(2)
C6A H6A 0.9500
C5A C4A 1.410(3)
C5A C8A 1.510(2)
C8A H8D 0.9800
C8A H9E 0.9800
C8A H10F 0.9800
C5 C8 1.510(2)
C1A C2A 1.393(2)
C2A C3A 1.398(2)
C2A H2A 0.9500
C4A C3A 1.390(2)
C4A H20 0.9500
C3A C7A 1.512(3)
C8 H8A 0.9800
C8 H8B 0.9800
C8 H8C 0.9800
C7A H7D 0.9800
C7A H7E 0.9800
C7A H7F 0.9800
